data_4336703
loop_
_publ_author_name
'Femke F. B. J. Janssen'
'Laurens C. J. M. Peters'
'Paul P. J. Schlebos'
'Jan M. M. Smits'
'Ren\'e de Gelder'
'Alan E. Rowan'

_publ_contact_author
;
        F.F.B.J. Janssen
        Institute for Molecules and Materials
        Radboud University Nijmegen
        Heyendaalseweg 135
        6525 AJ  Nijmegen
        The Netherlands
;
_publ_contact_author_email femke.janssen@science.ru.nl
_publ_contact_author_fax '031 024 3553450'
_publ_contact_author_phone '031 024 3652022'
_publ_section_title
;
 Uncorrelated Dynamical Processes in Tetranuclear Carboxylate Clusters
 Studied by Variable-Temperature 1H NMR Spectroscopy.
;
_journal_name_full 'Inorganic Chemistry'
_journal_page_first 13004
_journal_page_last 13013
_journal_paper_doi 10.1021/ic401522v
_journal_volume 52
_journal_year 2013
_chemical_formula_sum 'C50 H44 Cl2 N6 O12 Zn4'
_chemical_formula_weight 1253.29
_chemical_name_systematic
;
 ?
;
_space_group_IT_number 56
_symmetry_cell_setting orthorhombic
_symmetry_space_group_name_Hall '-P 2ab 2ac'
_symmetry_space_group_name_H-M 'P c c n'
_atom_sites_solution_hydrogens geom
_atom_sites_solution_primary direct
_atom_sites_solution_secondary difmap
_audit_creation_date 2006-07-27
_audit_creation_method 'SHELXL, adapted and expanded'
_cell_angle_alpha 90.000(9)
_cell_angle_beta 90.000(11)
_cell_angle_gamma 90.000(11)
_cell_formula_units_Z 4
_cell_length_a 11.3059(17)
_cell_length_b 18.656(2)
_cell_length_c 23.199(3)
_cell_measurement_reflns_used 93
_cell_measurement_temperature 208(2)
_cell_measurement_theta_max 23.010
_cell_measurement_theta_min 2.070
_cell_volume 4893.2(11)
_computing_data_collection
;
Nonius "Collect" program suite (Nonius, 1999)
;
_computing_data_reduction
;
Nonius "EvalCCD" program suite (Duisenberg, 1998)
;
_computing_molecular_graphics
;
PLATON (Spek, 2003)
;
_computing_structure_refinement 'SHELXL-97 (Sheldrick, 1997)'
_computing_structure_solution
;
DIRDIF (Beurskens et al., 1996),
PATTY (Beurskens et al., 1987)
;
_diffrn_ambient_temperature 208(2)
_diffrn_detector_area_resol_mean 18.4
_diffrn_measured_fraction_theta_full 0.969
_diffrn_measured_fraction_theta_max 0.969
_diffrn_measurement_device 'Nonius KappaCCD'
_diffrn_measurement_method 'area detector \f and \w scan'
_diffrn_radiation_monochromator graphite
_diffrn_radiation_source 'fine-focus sealed tube'
_diffrn_radiation_type MoK\a
_diffrn_radiation_wavelength 0.71073
_diffrn_reflns_av_R_equivalents 0.1327
_diffrn_reflns_av_sigmaI/netI 0.0307
_diffrn_reflns_limit_h_max 12
_diffrn_reflns_limit_h_min -12
_diffrn_reflns_limit_k_max 20
_diffrn_reflns_limit_k_min -20
_diffrn_reflns_limit_l_max 25
_diffrn_reflns_limit_l_min -25
_diffrn_reflns_number 113977
_diffrn_reflns_theta_full 23.01
_diffrn_reflns_theta_max 23.01
_diffrn_reflns_theta_min 2.07
_diffrn_standards_decay_% 0.000
_diffrn_standards_interval_time 0
_diffrn_standards_number 0
_exptl_absorpt_coefficient_mu 2.118
_exptl_absorpt_correction_T_max 0.669
_exptl_absorpt_correction_T_min 0.407
_exptl_absorpt_correction_type multi-scan
_exptl_absorpt_process_details 'SADABS multi-scan (Sheldrick, 1996)'
_exptl_crystal_colour 'orange translucent'
_exptl_crystal_density_diffrn 1.701
_exptl_crystal_description 'irregular block'
_exptl_crystal_F_000 2544
_exptl_crystal_size_max 0.29
_exptl_crystal_size_mid 0.22
_exptl_crystal_size_min 0.19
_platon_squeeze_details
;
;
_refine_diff_density_max 1.626
_refine_diff_density_min -0.582
_refine_diff_density_rms 0.146
_refine_ls_extinction_method none
_refine_ls_goodness_of_fit_all 1.157
_refine_ls_goodness_of_fit_ref 1.157
_refine_ls_hydrogen_treatment constr
_refine_ls_matrix_type full
_refine_ls_number_parameters 338
_refine_ls_number_reflns 3415
_refine_ls_number_restraints 0
_refine_ls_restrained_S_all 1.157
_refine_ls_R_factor_all 0.0939
_refine_ls_R_factor_gt 0.0872
_refine_ls_R_factor_obs 0.0872
_refine_ls_shift/esd_max 0.000
_refine_ls_shift/esd_mean 0.000
_refine_ls_shift/su_max 0.000
_refine_ls_shift/su_mean 0.000
_refine_ls_structure_factor_coef Fsqd
_refine_ls_weighting_details
;
w=1/[\s^2^(Fo^2^)+(0.0390P)^2^+98.2452P] where P=(Fo^2^+2Fc^2^)/3
;
_refine_ls_weighting_scheme calc
_refine_ls_wR_factor_all 0.1948
_refine_ls_wR_factor_gt 0.1912
_refine_ls_wR_factor_obs 0.1912
_refine_ls_wR_factor_ref 0.1948
_reflns_number_gt 3096
_reflns_number_observed 3096
_reflns_number_total 3415
_reflns_observed_criterion >2sigma(I)
_reflns_threshold_expression >2sigma(I)
_cod_data_source_file ic401522v_si_001_1.cif
_cod_data_source_block FJ202A
_cod_original_cell_volume 4893.3(11)
_cod_database_code 4336703

loop_
_symmetry_equiv_pos_as_xyz
'x, y, z'
'-x+1/2, y, z+1/2'
'x, -y+1/2, z+1/2'
'-x+1/2, -y+1/2, z'
'-x, -y, -z'
'x-1/2, -y, -z-1/2'
'-x, y-1/2, -z-1/2'
'x-1/2, y-1/2, -z'

loop_
_atom_site_label
_atom_site_type_symbol
_atom_site_fract_x
_atom_site_fract_y
_atom_site_fract_z
_atom_site_U_iso_or_equiv
_atom_site_adp_type
_atom_site_occupancy
_atom_site_calc_flag
_atom_site_refinement_flags
Cl1 Cl 0.1108(3) -0.08090(16) 0.28035(13) 0.0520(8) Uani 1 d .
Zn2 Zn 0.39706(12) 0.28645(6) 0.02427(5) 0.0357(4) Uani 1 d .
Zn3 Zn 0.32804(11) 0.16283(6) 0.10714(5) 0.0317(4) Uani 1 d .
O4 O 0.3467(6) 0.2935(3) 0.1090(3) 0.0280(16) Uani 1 d .
O5 O 0.3114(6) 0.1919(3) 0.0172(3) 0.0306(16) Uani 1 d .
O6 O 0.5048(7) 0.1557(4) 0.0995(3) 0.0362(18) Uani 1 d .
O7 O 0.5560(7) 0.2414(4) 0.0367(3) 0.0435(19) Uani 1 d .
O8 O 0.4292(8) 0.3979(4) 0.0124(4) 0.053(2) Uani 1 d .
O9 O 0.4226(9) 0.3283(4) -0.0618(4) 0.064(3) Uani 1 d .
N10 N 0.2844(8) 0.0765(4) 0.1647(4) 0.035(2) Uani 1 d .
N11 N 0.3652(8) 0.1991(4) 0.1964(3) 0.032(2) Uani 1 d .
N12 N 0.3137(8) 0.0606(4) 0.0558(3) 0.034(2) Uani 1 d .
C13 C 0.2238(10) 0.0427(6) 0.2578(5) 0.041(3) Uani 1 d .
H13 H 0.2172 0.0529 0.2973 0.049 Uiso 1 calc R
C14 C 0.3441(11) 0.1773(6) 0.3008(5) 0.048(3) Uani 1 d .
H14A H 0.4104 0.1503 0.3161 0.071 Uiso 1 calc R
H14B H 0.2725 0.1640 0.3212 0.071 Uiso 1 calc R
H14C H 0.3586 0.2282 0.3058 0.071 Uiso 1 calc R
C15 C 0.3300(10) 0.1611(5) 0.2386(4) 0.033(2) Uani 1 d .
C16 C 0.1950(10) -0.0373(5) 0.1787(5) 0.039(3) Uani 1 d .
H16 H 0.1688 -0.0815 0.1640 0.046 Uiso 1 calc R
C17 C 0.1810(10) -0.0203(5) 0.2354(5) 0.036(3) Uani 1 d .
C18 C 0.2772(10) 0.0910(5) 0.2203(4) 0.034(3) Uani 1 d .
C19 C 0.4884(10) 0.3721(6) 0.1496(5) 0.038(3) Uani 1 d .
H19 H 0.4794 0.4043 0.1187 0.046 Uiso 1 calc R
C20 C 0.2492(10) 0.0131(5) 0.1433(4) 0.032(2) Uani 1 d .
C21 C 0.5683(10) 0.3867(6) 0.1930(5) 0.044(3) Uani 1 d .
H21 H 0.6139 0.4288 0.1911 0.053 Uiso 1 calc R
C22 C 0.4337(11) 0.1024(6) -0.1098(4) 0.042(3) Uani 1 d .
H22 H 0.4618 0.1138 -0.1468 0.050 Uiso 1 calc R
C23 C 0.5829(12) 0.3407(7) 0.2394(5) 0.051(3) Uani 1 d .
H23 H 0.6379 0.3514 0.2686 0.061 Uiso 1 calc R
C24 C 0.5154(10) 0.2786(6) 0.2423(5) 0.038(3) Uani 1 d .
H24 H 0.5255 0.2463 0.2730 0.045 Uiso 1 calc R
C25 C 0.2673(9) 0.0050(5) 0.0807(5) 0.034(2) Uani 1 d .
C26 C 0.4336(11) 0.0316(6) -0.0914(5) 0.045(3) Uani 1 d .
H26 H 0.4628 -0.0047 -0.1156 0.054 Uiso 1 calc R
C27 C 0.3908(10) 0.0144(6) -0.0377(5) 0.041(3) Uani 1 d .
H27 H 0.3896 -0.0334 -0.0250 0.049 Uiso 1 calc R
C28 C 0.3499(9) 0.1385(6) -0.0198(4) 0.035(3) Uani 1 d .
C29 C 0.4324(9) 0.2648(5) 0.1993(4) 0.030(2) Uani 1 d .
C30 C 0.4282(13) 0.4555(6) -0.0788(5) 0.054(3) Uani 1 d .
H30A H 0.4220 0.4978 -0.0547 0.081 Uiso 1 calc R
H30B H 0.3612 0.4535 -0.1049 0.081 Uiso 1 calc R
H30C H 0.5009 0.4575 -0.1009 0.081 Uiso 1 calc R
C31 C 0.3921(11) 0.1567(6) -0.0736(5) 0.042(3) Uani 1 d .
H31 H 0.3929 0.2048 -0.0857 0.050 Uiso 1 calc R
C32 C 0.4215(10) 0.3100(5) 0.1515(4) 0.033(2) Uani 1 d .
C33 C 0.2377(11) -0.0647(6) 0.0521(5) 0.045(3) Uani 1 d .
H33A H 0.2160 -0.0559 0.0122 0.068 Uiso 1 calc R
H33B H 0.1720 -0.0870 0.0720 0.068 Uiso 1 calc R
H33C H 0.3059 -0.0962 0.0534 0.068 Uiso 1 calc R
C34 C 0.3482(9) 0.0705(6) -0.0015(5) 0.034(3) Uani 1 d .
C35 C 0.7048(10) 0.1681(6) 0.0789(6) 0.051(3) Uani 1 d .
H35A H 0.7368 0.1927 0.1123 0.077 Uiso 1 calc R
H35B H 0.7502 0.1812 0.0450 0.077 Uiso 1 calc R
H35C H 0.7096 0.1168 0.0848 0.077 Uiso 1 calc R
C36 C 0.4290(10) 0.3902(6) -0.0416(5) 0.043(3) Uani 1 d .
C37 C 0.5778(10) 0.1895(6) 0.0706(5) 0.039(3) Uani 1 d .

loop_
_atom_site_aniso_label
_atom_site_aniso_U_11
_atom_site_aniso_U_22
_atom_site_aniso_U_33
_atom_site_aniso_U_23
_atom_site_aniso_U_13
_atom_site_aniso_U_12
Cl1 0.071(2) 0.0403(16) 0.0451(17) 0.0083(13) 0.0072(16) -0.0150(16)
Zn2 0.0523(9) 0.0255(6) 0.0293(7) 0.0022(5) 0.0027(6) -0.0040(6)
Zn3 0.0424(8) 0.0256(6) 0.0271(7) 0.0029(5) 0.0009(5) 0.0021(6)
O4 0.038(4) 0.025(4) 0.021(3) 0.001(3) -0.003(3) 0.000(3)
O5 0.038(4) 0.023(4) 0.030(4) -0.002(3) 0.002(3) -0.001(3)
O6 0.041(5) 0.033(4) 0.035(4) -0.002(3) 0.000(4) 0.009(4)
O7 0.042(5) 0.046(5) 0.042(4) 0.005(4) 0.001(4) -0.003(4)
O8 0.063(6) 0.048(5) 0.047(5) 0.010(4) 0.005(4) 0.000(4)
O9 0.078(7) 0.030(5) 0.083(7) -0.009(4) -0.025(5) 0.007(4)
N10 0.045(6) 0.027(5) 0.033(5) 0.007(4) 0.000(4) 0.006(4)
N11 0.051(6) 0.022(4) 0.024(4) 0.002(4) -0.004(4) 0.004(4)
N12 0.058(6) 0.023(5) 0.022(4) -0.003(4) 0.000(4) 0.014(4)
C13 0.045(7) 0.043(7) 0.034(6) 0.011(5) 0.002(5) 0.005(6)
C14 0.060(8) 0.047(7) 0.036(6) 0.002(5) 0.004(6) -0.014(6)
C15 0.045(7) 0.034(6) 0.020(5) 0.003(5) 0.002(5) 0.008(5)
C16 0.052(8) 0.024(6) 0.040(7) 0.004(5) -0.007(6) 0.001(5)
C17 0.045(7) 0.023(5) 0.038(6) -0.001(5) 0.000(5) -0.001(5)
C18 0.046(7) 0.024(5) 0.031(6) 0.003(5) -0.003(5) 0.004(5)
C19 0.052(7) 0.029(6) 0.035(6) 0.004(5) -0.003(6) 0.001(5)
C20 0.037(6) 0.019(5) 0.040(6) 0.001(5) -0.007(5) 0.004(5)
C21 0.044(7) 0.039(7) 0.050(7) 0.005(6) -0.002(6) -0.012(6)
C22 0.061(8) 0.041(7) 0.023(5) 0.003(5) 0.006(5) 0.008(6)
C23 0.056(8) 0.059(8) 0.038(7) -0.005(6) -0.008(6) -0.006(7)
C24 0.040(7) 0.038(6) 0.036(6) 0.004(5) -0.004(5) -0.007(5)
C25 0.031(6) 0.027(6) 0.043(6) 0.002(5) 0.003(5) 0.006(5)
C26 0.051(8) 0.049(7) 0.035(7) -0.011(5) 0.010(6) 0.008(6)
C27 0.048(7) 0.037(6) 0.039(6) -0.012(5) 0.000(6) 0.004(6)
C28 0.020(6) 0.061(8) 0.025(5) 0.010(5) -0.007(4) -0.014(5)
C29 0.031(6) 0.032(6) 0.025(5) 0.001(4) 0.005(5) -0.010(5)
C30 0.079(10) 0.038(7) 0.045(7) 0.010(6) 0.018(7) 0.005(7)
C31 0.059(8) 0.025(6) 0.041(7) 0.001(5) 0.003(6) -0.002(6)
C32 0.040(7) 0.025(5) 0.034(6) -0.002(5) 0.003(5) 0.001(5)
C33 0.048(8) 0.041(7) 0.046(7) -0.002(5) 0.003(6) -0.002(6)
C34 0.033(6) 0.031(6) 0.039(6) -0.015(5) -0.008(5) 0.009(5)
C35 0.046(8) 0.037(7) 0.070(9) -0.006(6) 0.000(6) 0.009(6)
C36 0.035(7) 0.040(7) 0.054(8) 0.006(6) -0.007(6) 0.001(5)
C37 0.031(7) 0.045(7) 0.041(7) -0.012(6) 0.007(5) -0.003(6)

loop_
_atom_type_symbol
_atom_type_description
_atom_type_scat_dispersion_real
_atom_type_scat_dispersion_imag
_atom_type_scat_source
C C 0.0033 0.0016 'International Tables Vol C Tables 4.2.6.8 and 6.1.1.4'
H H 0.0000 0.0000 'International Tables Vol C Tables 4.2.6.8 and 6.1.1.4'
N N 0.0061 0.0033 'International Tables Vol C Tables 4.2.6.8 and 6.1.1.4'
O O 0.0106 0.0060 'International Tables Vol C Tables 4.2.6.8 and 6.1.1.4'
Zn Zn 0.2839 1.4301 'International Tables Vol C Tables 4.2.6.8 and 6.1.1.4'
Cl Cl 0.1484 0.1585 'International Tables Vol C Tables 4.2.6.8 and 6.1.1.4'

loop_
_geom_angle_atom_site_label_1
_geom_angle_atom_site_label_2
_geom_angle_atom_site_label_3
_geom_angle
_geom_angle_site_symmetry_1
_geom_angle_site_symmetry_3
_geom_angle_publ_flag
O7 Zn2 O5 94.3(3) . . y
O7 Zn2 O4 97.9(3) . . y
O5 Zn2 O4 90.0(3) . . y
O7 Zn2 O8 106.0(3) . . y
O5 Zn2 O8 157.6(3) . . y
O4 Zn2 O8 96.3(3) . . y
O7 Zn2 O9 99.5(3) . . y
O5 Zn2 O9 107.7(3) . . y
O4 Zn2 O9 154.0(3) . . y
O8 Zn2 O9 60.3(3) . . y
O7 Zn2 O5 164.1(3) . 4 y
O5 Zn2 O5 70.7(3) . 4 y
O4 Zn2 O5 77.4(2) . 4 y
O8 Zn2 O5 89.7(3) . 4 y
O9 Zn2 O5 90.4(3) . 4 y
O7 Zn2 C36 106.5(3) . . y
O5 Zn2 C36 134.3(3) . . y
O4 Zn2 C36 125.4(3) . . y
O8 Zn2 C36 30.4(3) . . y
O9 Zn2 C36 30.0(3) . . y
O5 Zn2 C36 88.3(3) 4 . y
O7 Zn2 Zn3 79.9(2) . . y
O5 Zn2 Zn3 43.97(19) . . y
O4 Zn2 Zn3 51.93(18) . . y
O8 Zn2 Zn3 148.1(2) . . y
O9 Zn2 Zn3 150.9(2) . . y
O5 Zn2 Zn3 85.43(16) 4 . y
C36 Zn2 Zn3 173.6(3) . . y
O6 Zn3 O4 161.0(3) . 4 y
O6 Zn3 N10 103.5(3) . . y
O4 Zn3 N10 93.5(3) 4 . y
O6 Zn3 O5 91.0(3) . . y
O4 Zn3 O5 81.0(2) 4 . y
N10 Zn3 O5 140.1(3) . . y
O6 Zn3 N11 85.1(3) . . y
O4 Zn3 N11 92.3(3) 4 . y
N10 Zn3 N11 72.1(3) . . y
O5 Zn3 N11 147.1(3) . . y
O6 Zn3 N12 88.2(3) . . y
O4 Zn3 N12 105.5(3) 4 . y
N10 Zn3 N12 71.2(3) . . y
O5 Zn3 N12 72.3(3) . . y
N11 Zn3 N12 139.9(3) . . y
O6 Zn3 O4 88.9(3) . . y
O4 Zn3 O4 72.5(3) 4 . y
N10 Zn3 O4 139.0(3) . . y
O5 Zn3 O4 77.0(2) . . y
N11 Zn3 O4 70.3(2) . . y
N12 Zn3 O4 149.1(3) . . y
O6 Zn3 Zn2 75.2(2) . . y
O4 Zn3 Zn2 87.79(17) 4 . y
N10 Zn3 Zn2 178.7(2) . . y
O5 Zn3 Zn2 40.36(17) . . y
N11 Zn3 Zn2 107.7(2) . . y
N12 Zn3 Zn2 108.6(2) . . y
O4 Zn3 Zn2 41.31(15) . . y
C32 O4 Zn2 123.1(6) . . y
C32 O4 Zn3 120.8(6) . 4 y
Zn2 O4 Zn3 105.1(3) . 4 y
C32 O4 Zn3 107.3(5) . . y
Zn2 O4 Zn3 86.8(2) . . y
Zn3 O4 Zn3 107.5(3) 4 . y
C28 O5 Zn2 121.9(6) . . y
C28 O5 Zn3 113.0(6) . . y
Zn2 O5 Zn3 95.7(3) . . y
C28 O5 Zn2 118.2(6) . 4 y
Zn2 O5 Zn2 108.6(3) . 4 y
Zn3 O5 Zn2 93.5(2) . 4 y
C37 O6 Zn3 132.7(7) . . y
C37 O7 Zn2 125.6(7) . . y
C36 O8 Zn2 90.9(7) . . y
C36 O9 Zn2 89.7(8) . . y
C18 N10 C20 121.6(9) . . y
C18 N10 Zn3 117.9(7) . . y
C20 N10 Zn3 119.9(7) . . y
C15 N11 C29 127.0(9) . . y
C15 N11 Zn3 119.3(7) . . y
C29 N11 Zn3 113.6(6) . . y
C25 N12 C34 129.9(9) . . y
C25 N12 Zn3 118.0(7) . . y
C34 N12 Zn3 111.8(6) . . y
C17 C13 C18 118.2(10) . . y
N11 C15 C14 127.0(10) . . y
N11 C15 C18 113.1(9) . . y
C14 C15 C18 119.7(9) . . y
C17 C16 C20 117.7(10) . . y
C16 C17 C13 121.5(10) . . y
C16 C17 Cl1 118.9(8) . . y
C13 C17 Cl1 119.6(8) . . y
N10 C18 C13 120.3(10) . . y
N10 C18 C15 115.5(9) . . y
C13 C18 C15 124.2(9) . . y
C21 C19 C32 120.0(10) . . y
N10 C20 C16 120.5(9) . . y
N10 C20 C25 114.4(9) . . y
C16 C20 C25 125.0(9) . . y
C19 C21 C23 121.5(11) . . y
C26 C22 C31 120.3(10) . . y
C21 C23 C24 119.2(11) . . y
C23 C24 C29 119.3(10) . . y
N12 C25 C20 114.4(9) . . y
N12 C25 C33 125.9(10) . . y
C20 C25 C33 119.6(9) . . y
C27 C26 C22 120.1(10) . . y
C26 C27 C34 118.8(11) . . y
C34 C28 C31 121.8(11) . . y
C34 C28 O5 118.7(9) . . y
C31 C28 O5 119.5(10) . . y
C24 C29 C32 121.0(9) . . y
C24 C29 N11 123.0(9) . . y
C32 C29 N11 115.4(9) . . y
C28 C31 C22 118.8(10) . . y
O4 C32 C19 121.0(9) . . y
O4 C32 C29 120.1(9) . . y
C19 C32 C29 118.9(10) . . y
C28 C34 N12 115.5(9) . . y
C28 C34 C27 120.2(11) . . y
N12 C34 C27 123.9(10) . . y
O9 C36 O8 118.6(11) . . y
O9 C36 C30 122.5(11) . . y
O8 C36 C30 118.7(11) . . y
O9 C36 Zn2 60.3(7) . . y
O8 C36 Zn2 58.7(6) . . y
C30 C36 Zn2 170.8(9) . . y
O6 C37 O7 126.4(11) . . y
O6 C37 C35 115.6(11) . . y
O7 C37 C35 117.9(10) . . y

loop_
_geom_bond_atom_site_label_1
_geom_bond_atom_site_label_2
_geom_bond_distance
_geom_bond_site_symmetry_2
_geom_bond_publ_flag
Cl1 C17 1.730(11) . y
Zn2 O7 2.005(8) . y
Zn2 O5 2.019(7) . y
Zn2 O4 2.051(6) . y
Zn2 O8 2.129(8) . y
Zn2 O9 2.164(10) . y
Zn2 O5 2.397(7) 4 y
Zn2 C36 2.493(12) . y
Zn2 Zn3 3.1022(17) . y
Zn3 O6 2.010(8) . y
Zn3 O4 2.138(7) 4 y
Zn3 N10 2.149(8) . y
Zn3 O5 2.164(7) . y
Zn3 N11 2.219(8) . y
Zn3 N12 2.254(8) . y
Zn3 O4 2.446(6) . y
O4 C32 1.335(12) . y
O4 Zn3 2.138(7) 4 y
O5 C28 1.386(13) . y
O5 Zn2 2.397(7) 4 y
O6 C37 1.237(13) . y
O7 C37 1.270(14) . y
O8 C36 1.262(14) . y
O9 C36 1.247(14) . y
N10 C18 1.322(13) . y
N10 C20 1.343(13) . y
N11 C15 1.272(13) . y
N11 C29 1.443(13) . y
N12 C25 1.299(13) . y
N12 C34 1.397(13) . y
C13 C17 1.373(15) . y
C13 C18 1.390(15) . y
C14 C15 1.482(14) . y
C15 C18 1.500(14) . y
C16 C17 1.364(15) . y
C16 C20 1.391(14) . y
C19 C21 1.381(15) . y
C19 C32 1.384(15) . y
C20 C25 1.473(14) . y
C21 C23 1.387(16) . y
C22 C26 1.388(16) . y
C22 C31 1.398(15) . y
C23 C24 1.388(16) . y
C24 C29 1.395(14) . y
C25 C33 1.498(15) . y
C26 C27 1.374(15) . y
C27 C34 1.424(14) . y
C28 C34 1.338(15) . y
C28 C31 1.378(15) . y
C29 C32 1.398(14) . y
C30 C36 1.492(16) . y
C35 C37 1.503(16) . y

loop_
_platon_squeeze_void_nr
_platon_squeeze_void_average_x
_platon_squeeze_void_average_y
_platon_squeeze_void_average_z
_platon_squeeze_void_volume
_platon_squeeze_void_count_electrons
_platon_squeeze_void_content
1 0.250 0.750 0.117 79 21 ' '
2 0.250 0.750 0.617 79 21 ' '
3 0.750 0.250 0.883 79 21 ' '
4 0.750 0.250 0.383 79 21 ' '
